data_1503805
loop_
_publ_author_name
'Liu, Gang'
'Romo, Daniel'

_publ_section_title
;
 Enantioselective synthesis of schulzeines B and C via a
 beta-lactone-derived surrogate for bishomoserine aldehyde.
;
_journal_issue 5
_journal_name_full 'Organic letters'
_journal_page_first 1143
_journal_page_last 1146
_journal_paper_doi 10.1021/ol802992m
_journal_volume 11
_journal_year 2009
_chemical_formula_sum 'C39 H45 Br3 O8'
_chemical_formula_weight 881.48
_chemical_name_systematic
; 
 ? 
;
_space_group_IT_number 4
_symmetry_cell_setting monoclinic
_symmetry_space_group_name_Hall 'P 2yb'
_symmetry_space_group_name_H-M 'P 1 21 1'
_atom_sites_solution_hydrogens geom
_atom_sites_solution_primary direct
_atom_sites_solution_secondary difmap
_audit_creation_method SHELXL-97
_cell_angle_alpha 90.00
_cell_angle_beta 106.439(11)
_cell_angle_gamma 90.00
_cell_formula_units_Z 2
_cell_length_a 18.044(5)
_cell_length_b 5.7815(15)
_cell_length_c 19.613(5)
_cell_measurement_reflns_used 1156
_cell_measurement_temperature 110(2)
_cell_measurement_theta_max 44.29
_cell_measurement_theta_min 2.35
_cell_volume 1962.4(9)
_computing_cell_refinement
; 
  CELL-NOW (Sheldrick, 2003) and SAINT (BRUKER-NONIUS, 2003) 
;
_computing_data_collection 'FRAMBO (BRUKER-NONIUS, 2003)'
_computing_data_reduction 'Bruker SAINT'
_computing_molecular_graphics 'X-SEED (Barbour, 2001)'
_computing_publication_material 'Bruker SHELXTL'
_computing_structure_refinement 'SHELXL-97 (Sheldrick, 2008)'
_computing_structure_solution 'SHELXS-97 (Sheldrick, 2008)'
_diffrn_ambient_temperature 110(2)
_diffrn_measured_fraction_theta_full 0.988
_diffrn_measured_fraction_theta_max 0.988
_diffrn_measurement_device_type 'BRUKER GADDS D8 Discover'
_diffrn_measurement_method 'phi and omega scans'
_diffrn_radiation_monochromator graphite
_diffrn_radiation_source 'fine-focus sealed tube'
_diffrn_radiation_type CuK\a
_diffrn_radiation_wavelength 1.54178
_diffrn_reflns_av_R_equivalents 0.1504
_diffrn_reflns_av_sigmaI/netI 0.2060
_diffrn_reflns_limit_h_max 18
_diffrn_reflns_limit_h_min -20
_diffrn_reflns_limit_k_max 6
_diffrn_reflns_limit_k_min -6
_diffrn_reflns_limit_l_max 22
_diffrn_reflns_limit_l_min -21
_diffrn_reflns_number 14405
_diffrn_reflns_theta_full 61.21
_diffrn_reflns_theta_max 61.21
_diffrn_reflns_theta_min 2.35
_exptl_absorpt_coefficient_mu 4.216
_exptl_absorpt_correction_T_max 0.9204
_exptl_absorpt_correction_T_min 0.6779
_exptl_absorpt_correction_type multi-scan
_exptl_absorpt_process_details 'SADABS; (Sheldrick, 2006)'
_exptl_crystal_colour colorless
_exptl_crystal_density_diffrn 1.492
_exptl_crystal_density_method 'not measured'
_exptl_crystal_description block
_exptl_crystal_F_000 896
_exptl_crystal_size_max 0.10
_exptl_crystal_size_mid 0.02
_exptl_crystal_size_min 0.02
_refine_diff_density_max 0.917
_refine_diff_density_min -0.925
_refine_diff_density_rms 0.126
_refine_ls_abs_structure_details 'Flack H D (1983), Acta Cryst. A39, 876-881'
_refine_ls_abs_structure_Flack 0.05(5)
_refine_ls_extinction_coef 0.00109(13)
_refine_ls_extinction_expression Fc^*^=kFc[1+0.001xFc^2^\l^3^/sin(2\q)]^-1/4^
_refine_ls_extinction_method SHELXL
_refine_ls_goodness_of_fit_ref 1.019
_refine_ls_hydrogen_treatment mixed
_refine_ls_matrix_type full
_refine_ls_number_parameters 454
_refine_ls_number_reflns 5661
_refine_ls_number_restraints 1
_refine_ls_restrained_S_all 1.019
_refine_ls_R_factor_all 0.1657
_refine_ls_R_factor_gt 0.0750
_refine_ls_shift/su_max 0.033
_refine_ls_shift/su_mean 0.005
_refine_ls_structure_factor_coef Fsqd
_refine_ls_weighting_details 'calc w=1/[\s^2^(Fo^2^)+(0.0509P)^2^+0.0000P] where P=(Fo^2^+2Fc^2^)/3'
_refine_ls_weighting_scheme calc
_refine_ls_wR_factor_gt 0.1398
_refine_ls_wR_factor_ref 0.1677
_reflns_number_gt 2717
_reflns_number_total 5661
_reflns_threshold_expression >2sigma(I)
_cod_data_source_file ol802992m_si_006.cif
_cod_data_source_block drb08080g
_cod_depositor_comments
;
The following automatic conversions were performed:

'_symmetry_cell_setting' value 'Monoclinic' changed to 'monoclinic'
according to /home/saulius/struct/CIF-dictionaries/cif_core.dic
dictionary named 'cif_core.dic' version 2.4.2 from 2011-04-26.

Automatic conversion script
Id: cif_fix_values 1715 2011-07-08 13:25:40Z adriana 
;
_cod_original_cell_volume 1962.4(8)
_cod_original_sg_symbol_H-M P2(1)
_cod_database_code 1503805

loop_
_symmetry_equiv_pos_as_xyz
'x, y, z'
'-x, y+1/2, -z'

loop_
_atom_site_label
_atom_site_type_symbol
_atom_site_fract_x
_atom_site_fract_y
_atom_site_fract_z
_atom_site_U_iso_or_equiv
_atom_site_adp_type
_atom_site_occupancy
_atom_site_symmetry_multiplicity
_atom_site_calc_flag
_atom_site_refinement_flags
Br1 Br -0.05893(9) 1.0454(3) -0.16674(9) 0.0476(6) Uani 1 1 d .
Br2 Br 0.67656(9) 0.9576(3) 0.60148(8) 0.0507(6) Uani 1 1 d .
Br3 Br 0.10386(10) 0.8269(4) -0.25047(10) 0.0595(7) Uani 1 1 d .
C1 C -0.2821(9) 0.792(4) 0.4029(9) 0.080(7) Uani 1 1 d .
H1A H -0.2834 0.7311 0.4491 0.120 Uiso 1 1 calc R
H1B H -0.3263 0.7322 0.3657 0.120 Uiso 1 1 calc R
H1C H -0.2848 0.9617 0.4037 0.120 Uiso 1 1 calc R
C2 C -0.2053(10) 0.717(4) 0.3873(11) 0.096(9) Uani 1 1 d .
H2A H -0.2102 0.5548 0.3701 0.115 Uiso 1 1 calc R
H2B H -0.1960 0.8158 0.3494 0.115 Uiso 1 1 calc R
C3 C -0.1407(11) 0.735(4) 0.4503(10) 0.086(8) Uani 1 1 d .
H3A H -0.1518 0.6412 0.4885 0.103 Uiso 1 1 calc R
H3B H -0.1354 0.8978 0.4662 0.103 Uiso 1 1 calc R
C4 C -0.0611(10) 0.651(4) 0.4396(9) 0.075(6) Uani 1 1 d .
H4A H -0.0213 0.6449 0.4861 0.090 Uiso 1 1 calc R
H4B H -0.0671 0.4939 0.4188 0.090 Uiso 1 1 calc R
C5 C -0.0347(9) 0.822(4) 0.3890(8) 0.061(5) Uani 1 1 d .
H5A H -0.0712 0.8092 0.3408 0.073 Uiso 1 1 calc R
H5B H -0.0383 0.9821 0.4059 0.073 Uiso 1 1 calc R
C6 C 0.0488(8) 0.782(3) 0.3836(8) 0.051(5) Uani 1 1 d .
H6A H 0.0853 0.7969 0.4317 0.061 Uiso 1 1 calc R
H6B H 0.0526 0.6217 0.3673 0.061 Uiso 1 1 calc R
C7 C 0.0734(8) 0.943(3) 0.3352(7) 0.046(5) Uani 1 1 d .
H7A H 0.0733 1.1028 0.3529 0.055 Uiso 1 1 calc R
H7B H 0.0359 0.9347 0.2874 0.055 Uiso 1 1 calc R
C8 C 0.1543(7) 0.884(3) 0.3293(8) 0.052(5) Uani 1 1 d .
H8A H 0.1554 0.7205 0.3148 0.062 Uiso 1 1 calc R
H8B H 0.1923 0.9029 0.3765 0.062 Uiso 1 1 calc R
C9 C 0.1774(8) 1.040(3) 0.2750(7) 0.046(5) Uani 1 1 d .
H9A H 0.1789 1.2029 0.2911 0.055 Uiso 1 1 calc R
H9B H 0.1373 1.0287 0.2287 0.055 Uiso 1 1 calc R
C10 C 0.2565(8) 0.978(3) 0.2641(7) 0.040(4) Uani 1 1 d .
H10A H 0.2961 0.9835 0.3108 0.048 Uiso 1 1 calc R
H10B H 0.2542 0.8172 0.2464 0.048 Uiso 1 1 calc R
C11 C 0.2819(8) 1.132(3) 0.2137(7) 0.033(5) Uani 1 1 d .
H11 H 0.2785 1.2950 0.2293 0.040 Uiso 1 1 calc R
C12 C 0.2137(9) 1.281(3) 0.0955(8) 0.043(5) Uani 1 1 d .
C13 C 0.1496(9) 1.215(3) 0.0319(9) 0.043(5) Uani 1 1 d .
C14 C 0.1117(7) 1.008(3) 0.0268(6) 0.035(4) Uani 1 1 d .
H14 H 0.1282 0.8985 0.0641 0.042 Uiso 1 1 calc R
C15 C 0.0484(8) 0.954(3) -0.0327(7) 0.038(4) Uani 1 1 d .
H15 H 0.0211 0.8122 -0.0345 0.045 Uiso 1 1 calc R
C16 C 0.0272(8) 1.111(3) -0.0882(9) 0.040(5) Uani 1 1 d .
C17 C 0.0664(7) 1.324(3) -0.0826(7) 0.031(4) Uani 1 1 d .
H17 H 0.0511 1.4357 -0.1194 0.037 Uiso 1 1 calc R
C18 C 0.1263(8) 1.368(3) -0.0243(7) 0.035(4) Uani 1 1 d .
H18 H 0.1533 1.5105 -0.0219 0.042 Uiso 1 1 calc R
C19 C 0.3638(8) 1.094(3) 0.2072(7) 0.036(4) Uani 1 1 d .
H19 H 0.3799 1.2288 0.1827 0.043 Uiso 1 1 calc R
C20 C 0.4657(9) 1.245(3) 0.3065(8) 0.035(5) Uani 1 1 d .
C21 C 0.5146(8) 1.165(3) 0.3772(7) 0.029(4) Uani 1 1 d .
C22 C 0.5074(8) 0.956(3) 0.4090(7) 0.033(4) Uani 1 1 d .
H22 H 0.4685 0.8506 0.3847 0.040 Uiso 1 1 calc R
C23 C 0.5551(9) 0.895(3) 0.4751(7) 0.043(5) Uani 1 1 d .
H23 H 0.5487 0.7506 0.4957 0.051 Uiso 1 1 calc R
C24 C 0.6121(7) 1.047(3) 0.5112(7) 0.033(4) Uani 1 1 d .
C25 C 0.6189(8) 1.258(3) 0.4812(7) 0.038(5) Uani 1 1 d .
H25 H 0.6574 1.3643 0.5060 0.046 Uiso 1 1 calc R
C26 C 0.5712(7) 1.317(3) 0.4164(6) 0.028(4) Uani 1 1 d .
H26 H 0.5763 1.4651 0.3972 0.033 Uiso 1 1 calc R
C27 C 0.3731(7) 0.872(3) 0.1705(7) 0.038(4) Uani 1 1 d .
H27A H 0.3351 0.8695 0.1229 0.045 Uiso 1 1 calc R
H27B H 0.3610 0.7407 0.1981 0.045 Uiso 1 1 calc R
C28 C 0.4541(7) 0.836(3) 0.1618(8) 0.042(4) Uani 1 1 d .
H28A H 0.4697 0.9765 0.1407 0.051 Uiso 1 1 calc R
H28B H 0.4913 0.8124 0.2092 0.051 Uiso 1 1 calc R
C29 C 0.4576(7) 0.637(3) 0.1167(8) 0.035(4) Uani 1 1 d .
H29 H 0.4405 0.4942 0.1369 0.042 Uiso 1 1 calc R
C30 C 0.3671(9) 0.506(3) 0.0087(9) 0.039(5) Uani 1 1 d .
C31 C 0.3028(8) 0.588(3) -0.0564(8) 0.039(4) Uani 1 1 d .
C32 C 0.2754(8) 0.440(3) -0.1117(7) 0.035(4) Uani 1 1 d .
H32 H 0.2971 0.2897 -0.1105 0.042 Uiso 1 1 calc R
C33 C 0.2149(7) 0.510(3) -0.1705(7) 0.035(4) Uani 1 1 d .
H33 H 0.1950 0.4094 -0.2098 0.042 Uiso 1 1 calc R
C34 C 0.1849(9) 0.732(3) -0.1691(9) 0.049(5) Uani 1 1 d .
C35 C 0.2117(9) 0.877(3) -0.1140(8) 0.046(5) Uani 1 1 d .
H35 H 0.1882 1.0242 -0.1150 0.055 Uiso 1 1 calc R
C36 C 0.2727(9) 0.816(3) -0.0559(7) 0.040(4) Uani 1 1 d .
H36 H 0.2933 0.9210 -0.0178 0.048 Uiso 1 1 calc R
C37 C 0.5392(8) 0.594(3) 0.1042(8) 0.044(5) Uani 1 1 d .
H37A H 0.5351 0.4707 0.0683 0.053 Uiso 1 1 calc R
H37B H 0.5570 0.7372 0.0860 0.053 Uiso 1 1 calc R
C38 C 0.5969(9) 0.523(3) 0.1736(9) 0.044(5) Uani 1 1 d .
C39 C 0.6436(10) 0.210(3) 0.2524(9) 0.060(6) Uani 1 1 d .
H39A H 0.6966 0.2586 0.2559 0.090 Uiso 1 1 calc R
H39B H 0.6416 0.0405 0.2545 0.090 Uiso 1 1 calc R
H39C H 0.6275 0.2760 0.2919 0.090 Uiso 1 1 calc R
O1 O 0.2245(5) 1.1027(18) 0.1447(5) 0.039(3) Uani 1 1 d .
O2 O 0.2466(5) 1.462(2) 0.1050(5) 0.050(3) Uani 1 1 d .
O3 O 0.4141(5) 1.0728(18) 0.2788(4) 0.039(3) Uani 1 1 d .
O4 O 0.4685(5) 1.429(2) 0.2785(5) 0.043(3) Uani 1 1 d .
O5 O 0.4045(6) 0.6838(19) 0.0455(5) 0.038(3) Uani 1 1 d .
O6 O 0.3785(6) 0.307(2) 0.0222(6) 0.050(3) Uani 1 1 d .
O7 O 0.6410(6) 0.641(2) 0.2138(6) 0.058(4) Uani 1 1 d .
O8 O 0.5920(6) 0.290(2) 0.1852(6) 0.050(3) Uani 1 1 d .

loop_
_atom_site_aniso_label
_atom_site_aniso_U_11
_atom_site_aniso_U_22
_atom_site_aniso_U_33
_atom_site_aniso_U_23
_atom_site_aniso_U_13
_atom_site_aniso_U_12
Br1 0.0390(10) 0.0554(14) 0.0388(10) -0.0001(10) -0.0047(7) -0.0039(10)
Br2 0.0436(11) 0.0540(13) 0.0419(10) 0.0066(10) -0.0085(8) -0.0046(10)
Br3 0.0476(11) 0.0624(15) 0.0563(12) 0.0013(12) -0.0052(9) 0.0023(11)
C1 0.041(11) 0.093(17) 0.100(16) 0.028(14) 0.009(10) 0.008(13)
C2 0.036(12) 0.16(3) 0.097(18) 0.008(18) 0.024(12) 0.017(15)
C3 0.079(16) 0.10(2) 0.085(17) 0.039(15) 0.037(13) 0.005(15)
C4 0.073(14) 0.089(17) 0.064(13) 0.042(12) 0.020(10) 0.024(13)
C5 0.048(11) 0.085(15) 0.048(11) 0.011(12) 0.009(8) -0.002(12)
C6 0.025(9) 0.065(15) 0.059(11) -0.006(11) 0.007(8) -0.006(10)
C7 0.035(9) 0.064(12) 0.033(8) 0.008(10) 0.001(7) 0.016(10)
C8 0.018(8) 0.071(15) 0.064(11) -0.027(11) 0.007(7) -0.032(9)
C9 0.054(11) 0.048(12) 0.040(9) 0.001(10) 0.019(8) 0.000(11)
C10 0.053(10) 0.041(11) 0.020(8) -0.005(9) 0.000(7) -0.002(10)
C11 0.020(8) 0.044(12) 0.027(9) -0.008(9) -0.007(7) 0.008(8)
C12 0.043(11) 0.059(14) 0.026(9) -0.010(10) 0.008(8) 0.004(11)
C13 0.029(10) 0.056(13) 0.049(11) -0.025(10) 0.017(8) -0.022(10)
C14 0.030(8) 0.052(13) 0.016(7) 0.015(9) -0.006(6) 0.002(9)
C15 0.050(10) 0.029(9) 0.038(9) -0.010(10) 0.017(7) -0.009(10)
C16 0.023(9) 0.037(12) 0.067(12) -0.015(10) 0.022(8) -0.019(9)
C17 0.027(8) 0.041(10) 0.019(8) 0.000(8) -0.003(6) 0.000(9)
C18 0.031(9) 0.042(12) 0.029(8) -0.002(9) 0.004(7) -0.006(8)
C19 0.028(9) 0.051(13) 0.025(8) 0.001(9) 0.003(7) -0.009(9)
C20 0.032(9) 0.045(12) 0.021(9) -0.022(9) -0.004(7) 0.005(9)
C21 0.020(8) 0.039(10) 0.021(8) -0.009(8) -0.007(6) -0.001(8)
C22 0.028(8) 0.036(10) 0.031(9) 0.002(10) 0.003(7) 0.002(9)
C23 0.057(11) 0.038(13) 0.035(9) -0.008(9) 0.016(8) -0.002(10)
C24 0.011(7) 0.042(10) 0.037(8) 0.015(9) -0.007(6) -0.011(8)
C25 0.045(10) 0.035(11) 0.027(9) 0.024(8) -0.002(7) -0.009(9)
C26 0.030(8) 0.032(9) 0.019(7) 0.005(8) 0.002(6) 0.014(8)
C27 0.029(9) 0.047(12) 0.034(9) -0.011(9) 0.003(7) -0.001(9)
C28 0.024(8) 0.052(11) 0.051(10) -0.001(10) 0.009(7) -0.021(9)
C29 0.019(8) 0.039(11) 0.043(10) 0.006(9) 0.000(7) 0.006(8)
C30 0.033(9) 0.034(13) 0.050(10) 0.007(10) 0.009(8) -0.009(9)
C31 0.042(10) 0.025(11) 0.045(10) -0.009(9) 0.006(8) -0.005(9)
C32 0.041(9) 0.035(10) 0.034(9) 0.007(10) 0.020(7) 0.008(9)
C33 0.029(8) 0.045(13) 0.030(8) -0.009(9) 0.005(6) -0.025(9)
C34 0.042(11) 0.041(13) 0.055(12) 0.008(10) 0.003(9) 0.024(10)
C35 0.053(11) 0.043(13) 0.041(10) -0.007(10) 0.012(8) 0.003(10)
C36 0.062(11) 0.044(11) 0.009(7) -0.001(9) 0.003(7) -0.015(11)
C37 0.041(10) 0.038(11) 0.053(10) 0.010(10) 0.011(8) 0.004(9)
C38 0.041(10) 0.039(13) 0.058(12) -0.007(11) 0.024(9) 0.002(11)
C39 0.063(13) 0.040(12) 0.076(14) 0.018(11) 0.017(11) -0.008(10)
O1 0.022(5) 0.050(8) 0.039(6) -0.010(6) -0.002(5) -0.007(6)
O2 0.039(6) 0.055(8) 0.047(7) -0.016(7) 0.000(5) -0.011(7)
O3 0.044(6) 0.043(7) 0.018(5) -0.012(6) -0.009(4) -0.010(6)
O4 0.042(6) 0.034(7) 0.042(6) 0.020(6) -0.006(5) 0.011(6)
O5 0.042(7) 0.034(7) 0.035(6) -0.003(5) 0.006(5) -0.011(6)
O6 0.055(8) 0.035(8) 0.053(7) 0.004(7) 0.002(6) -0.004(7)
O7 0.051(8) 0.034(8) 0.071(9) 0.007(7) -0.014(6) -0.020(7)
O8 0.049(7) 0.043(8) 0.053(7) 0.003(7) 0.007(6) 0.001(7)

loop_
_atom_type_symbol
_atom_type_description
_atom_type_scat_dispersion_real
_atom_type_scat_dispersion_imag
_atom_type_scat_source
C C 0.0181 0.0091 'International Tables Vol C Tables 4.2.6.8 and 6.1.1.4'
H H 0.0000 0.0000 'International Tables Vol C Tables 4.2.6.8 and 6.1.1.4'
O O 0.0492 0.0322 'International Tables Vol C Tables 4.2.6.8 and 6.1.1.4'
Br Br -0.6763 1.2805 'International Tables Vol C Tables 4.2.6.8 and 6.1.1.4'

loop_
_geom_angle_atom_site_label_1
_geom_angle_atom_site_label_2
_geom_angle_atom_site_label_3
_geom_angle
C2 C1 H1A 109.5
C2 C1 H1B 109.5
H1A C1 H1B 109.5
C2 C1 H1C 109.5
H1A C1 H1C 109.5
H1B C1 H1C 109.5
C3 C2 C1 111.0(17)
C3 C2 H2A 109.5
C1 C2 H2A 109.4
C3 C2 H2B 109.4
C1 C2 H2B 109.4
H2A C2 H2B 108.0
C2 C3 C4 114.1(17)
C2 C3 H3A 108.7
C4 C3 H3A 108.7
C2 C3 H3B 108.8
C4 C3 H3B 108.7
H3A C3 H3B 107.6
C5 C4 C3 110.0(15)
C5 C4 H4A 109.7
C3 C4 H4A 109.7
C5 C4 H4B 109.7
C3 C4 H4B 109.7
H4A C4 H4B 108.2
C6 C5 C4 115.0(15)
C6 C5 H5A 108.5
C4 C5 H5A 108.5
C6 C5 H5B 108.5
C4 C5 H5B 108.5
H5A C5 H5B 107.5
C7 C6 C5 114.9(14)
C7 C6 H6A 108.5
C5 C6 H6A 108.5
C7 C6 H6B 108.5
C5 C6 H6B 108.5
H6A C6 H6B 107.5
C6 C7 C8 112.0(13)
C6 C7 H7A 109.2
C8 C7 H7A 109.2
C6 C7 H7B 109.2
C8 C7 H7B 109.2
H7A C7 H7B 107.9
C7 C8 C9 111.9(13)
C7 C8 H8A 109.2
C9 C8 H8A 109.2
C7 C8 H8B 109.2
C9 C8 H8B 109.2
H8A C8 H8B 107.9
C8 C9 C10 113.7(13)
C8 C9 H9A 108.8
C10 C9 H9A 108.8
C8 C9 H9B 108.8
C10 C9 H9B 108.8
H9A C9 H9B 107.7
C11 C10 C9 115.0(13)
C11 C10 H10A 108.5
C9 C10 H10A 108.5
C11 C10 H10B 108.5
C9 C10 H10B 108.5
H10A C10 H10B 107.5
O1 C11 C10 106.0(12)
O1 C11 C19 110.6(11)
C10 C11 C19 117.0(13)
O1 C11 H11 107.6
C10 C11 H11 107.6
C19 C11 H11 107.6
O2 C12 O1 125.4(14)
O2 C12 C13 126.0(17)
O1 C12 C13 108.4(16)
C14 C13 C18 118.1(13)
C14 C13 C12 122.5(16)
C18 C13 C12 119.4(15)
C13 C14 C15 121.6(15)
C13 C14 H14 119.2
C15 C14 H14 119.2
C16 C15 C14 118.6(16)
C16 C15 H15 120.7
C14 C15 H15 120.7
C17 C16 C15 119.4(14)
C17 C16 Br1 121.3(13)
C15 C16 Br1 119.1(12)
C18 C17 C16 119.6(15)
C18 C17 H17 120.2
C16 C17 H17 120.2
C17 C18 C13 122.6(15)
C17 C18 H18 118.7
C13 C18 H18 118.7
O3 C19 C27 105.5(12)
O3 C19 C11 106.6(11)
C27 C19 C11 113.6(13)
O3 C19 H19 110.3
C27 C19 H19 110.3
C11 C19 H19 110.3
O4 C20 O3 125.0(13)
O4 C20 C21 127.5(15)
O3 C20 C21 107.4(15)
C22 C21 C26 116.6(13)
C22 C21 C20 125.9(14)
C26 C21 C20 117.4(15)
C21 C22 C23 122.1(15)
C21 C22 H22 118.9
C23 C22 H22 118.9
C22 C23 C24 119.7(15)
C22 C23 H23 120.2
C24 C23 H23 120.1
C25 C24 C23 119.1(13)
C25 C24 Br2 122.4(11)
C23 C24 Br2 118.5(12)
C24 C25 C26 120.8(15)
C24 C25 H25 119.6
C26 C25 H25 119.6
C25 C26 C21 121.7(15)
C25 C26 H26 119.2
C21 C26 H26 119.2
C19 C27 C28 114.1(12)
C19 C27 H27A 108.7
C28 C27 H27A 108.7
C19 C27 H27B 108.7
C28 C27 H27B 108.7
H27A C27 H27B 107.6
C29 C28 C27 112.3(12)
C29 C28 H28A 109.1
C27 C28 H28A 109.1
C29 C28 H28B 109.1
C27 C28 H28B 109.1
H28A C28 H28B 107.9
C28 C29 O5 107.5(12)
C28 C29 C37 114.7(12)
O5 C29 C37 105.4(12)
C28 C29 H29 109.7
O5 C29 H29 109.7
C37 C29 H29 109.7
O6 C30 O5 126.9(16)
O6 C30 C31 121.8(16)
O5 C30 C31 111.3(14)
C32 C31 C36 122.4(13)
C32 C31 C30 119.1(15)
C36 C31 C30 118.5(14)
C31 C32 C33 119.7(16)
C31 C32 H32 120.1
C33 C32 H32 120.1
C34 C33 C32 117.6(15)
C34 C33 H33 121.2
C32 C33 H33 121.2
C35 C34 C33 122.4(14)
C35 C34 Br3 120.6(13)
C33 C34 Br3 117.1(13)
C34 C35 C36 121.8(16)
C34 C35 H35 119.1
C36 C35 H35 119.1
C35 C36 C31 116.2(15)
C35 C36 H36 121.9
C31 C36 H36 121.9
C38 C37 C29 109.7(12)
C38 C37 H37A 109.7
C29 C37 H37A 109.7
C38 C37 H37B 109.7
C29 C37 H37B 109.7
H37A C37 H37B 108.2
O7 C38 O8 121.7(16)
O7 C38 C37 127.7(17)
O8 C38 C37 110.6(15)
O8 C39 H39A 109.5
O8 C39 H39B 109.5
H39A C39 H39B 109.5
O8 C39 H39C 109.5
H39A C39 H39C 109.5
H39B C39 H39C 109.5
C12 O1 C11 118.9(12)
C20 O3 C19 119.6(12)
C30 O5 C29 117.8(12)
C38 O8 C39 114.0(13)

loop_
_geom_bond_atom_site_label_1
_geom_bond_atom_site_label_2
_geom_bond_distance
Br1 C16 1.892(15)
Br2 C24 1.894(12)
Br3 C34 1.914(15)
C1 C2 1.56(2)
C1 H1A 0.9800
C1 H1B 0.9800
C1 H1C 0.9800
C2 C3 1.44(2)
C2 H2A 0.9900
C2 H2B 0.9900
C3 C4 1.58(2)
C3 H3A 0.9900
C3 H3B 0.9900
C4 C5 1.57(2)
C4 H4A 0.9900
C4 H4B 0.9900
C5 C6 1.56(2)
C5 H5A 0.9900
C5 H5B 0.9900
C6 C7 1.48(2)
C6 H6A 0.9900
C6 H6B 0.9900
C7 C8 1.533(17)
C7 H7A 0.9900
C7 H7B 0.9900
C8 C9 1.54(2)
C8 H8A 0.9900
C8 H8B 0.9900
C9 C10 1.545(18)
C9 H9A 0.9900
C9 H9B 0.9900
C10 C11 1.492(19)
C10 H10A 0.9900
C10 H10B 0.9900
C11 O1 1.464(14)
C11 C19 1.535(19)
C11 H11 1.0000
C12 O2 1.195(19)
C12 O1 1.385(19)
C12 C13 1.49(2)
C13 C14 1.36(2)
C13 C18 1.38(2)
C14 C15 1.418(17)
C14 H14 0.9500
C15 C16 1.39(2)
C15 H15 0.9500
C16 C17 1.41(2)
C17 C18 1.357(17)
C17 H17 0.9500
C18 H18 0.9500
C19 O3 1.445(14)
C19 C27 1.51(2)
C19 H19 1.0000
C20 O4 1.205(18)
C20 O3 1.368(17)
C20 C21 1.491(19)
C21 C22 1.38(2)
C21 C26 1.402(19)
C22 C23 1.383(17)
C22 H22 0.9500
C23 C24 1.384(19)
C23 H23 0.9500
C24 C25 1.38(2)
C25 C26 1.362(17)
C25 H25 0.9500
C26 H26 0.9500
C27 C28 1.532(18)
C27 H27A 0.9900
C27 H27B 0.9900
C28 C29 1.46(2)
C28 H28A 0.9900
C28 H28B 0.9900
C29 O5 1.477(15)
C29 C37 1.579(19)
C29 H29 1.0000
C30 O6 1.187(18)
C30 O5 1.324(18)
C30 C31 1.54(2)
C31 C32 1.361(19)
C31 C36 1.43(2)
C32 C33 1.404(17)
C32 H32 0.9500
C33 C34 1.40(2)
C33 H33 0.9500
C34 C35 1.34(2)
C35 C36 1.388(18)
C35 H35 0.9500
C36 H36 0.9500
C37 C38 1.518(19)
C37 H37A 0.9900
C37 H37B 0.9900
C38 O7 1.170(17)
C38 O8 1.38(2)
C39 O8 1.457(17)
C39 H39A 0.9800
C39 H39B 0.9800
C39 H39C 0.9800

loop_
_geom_torsion_atom_site_label_1
_geom_torsion_atom_site_label_2
_geom_torsion_atom_site_label_3
_geom_torsion_atom_site_label_4
_geom_torsion
C1 C2 C3 C4 177.7(18)
C2 C3 C4 C5 68(2)
C3 C4 C5 C6 170.8(15)
C4 C5 C6 C7 179.4(15)
C5 C6 C7 C8 -176.8(13)
C6 C7 C8 C9 176.0(14)
C7 C8 C9 C10 -176.6(13)
C8 C9 C10 C11 -177.9(12)
C9 C10 C11 O1 -62.6(16)
C9 C10 C11 C19 173.5(13)
O2 C12 C13 C14 -175.9(17)
O1 C12 C13 C14 -1(2)
O2 C12 C13 C18 3(3)
O1 C12 C13 C18 178.2(14)
C18 C13 C14 C15 -2(2)
C12 C13 C14 C15 176.9(14)
C13 C14 C15 C16 3(2)
C14 C15 C16 C17 -3(2)
C14 C15 C16 Br1 -178.2(11)
C15 C16 C17 C18 2(2)
Br1 C16 C17 C18 177.7(11)
C16 C17 C18 C13 -2(2)
C14 C13 C18 C17 2(2)
C12 C13 C18 C17 -177.4(14)
O1 C11 C19 O3 -167.1(12)
C10 C11 C19 O3 -45.6(18)
O1 C11 C19 C27 -51.3(18)
C10 C11 C19 C27 70.2(15)
O4 C20 C21 C22 176.9(16)
O3 C20 C21 C22 -1(2)
O4 C20 C21 C26 -1(2)
O3 C20 C21 C26 -178.7(12)
C26 C21 C22 C23 -2(2)
C20 C21 C22 C23 -179.6(14)
C21 C22 C23 C24 0(2)
C22 C23 C24 C25 2(2)
C22 C23 C24 Br2 -179.8(11)
C23 C24 C25 C26 -1(2)
Br2 C24 C25 C26 -179.5(11)
C24 C25 C26 C21 -1(2)
C22 C21 C26 C25 3(2)
C20 C21 C26 C25 -179.5(14)
O3 C19 C27 C28 -65.3(15)
C11 C19 C27 C28 178.3(13)
C19 C27 C28 C29 -171.3(13)
C27 C28 C29 O5 61.9(16)
C27 C28 C29 C37 178.6(12)
O6 C30 C31 C32 -22(3)
O5 C30 C31 C32 159.0(14)
O6 C30 C31 C36 156.6(17)
O5 C30 C31 C36 -23(2)
C36 C31 C32 C33 -1(2)
C30 C31 C32 C33 177.8(14)
C31 C32 C33 C34 0(2)
C32 C33 C34 C35 0(3)
C32 C33 C34 Br3 178.7(11)
C33 C34 C35 C36 2(3)
Br3 C34 C35 C36 -177.0(12)
C34 C35 C36 C31 -3(2)
C32 C31 C36 C35 2(2)
C30 C31 C36 C35 -176.2(14)
C28 C29 C37 C38 66.9(18)
O5 C29 C37 C38 -175.1(13)
C29 C37 C38 O7 -97(2)
C29 C37 C38 O8 83.6(17)
O2 C12 O1 C11 -2(2)
C13 C12 O1 C11 -176.7(12)
C10 C11 O1 C12 154.5(13)
C19 C11 O1 C12 -77.7(17)
O4 C20 O3 C19 8(2)
C21 C20 O3 C19 -174.2(12)
C27 C19 O3 C20 128.8(13)
C11 C19 O3 C20 -110.1(15)
O6 C30 O5 C29 -11(3)
C31 C30 O5 C29 168.4(12)
C28 C29 O5 C30 -145.6(14)
C37 C29 O5 C30 91.7(16)
O7 C38 O8 C39 2(2)
C37 C38 O8 C39 -177.7(12)
